data_7710768
loop_
_publ_author_name
'Han, Jian'
'Tan, Liming'
'Wan, Yanjun'
'Li, Gang'
'Anderson, Stephen N.'

_publ_section_title
;
 C(sp3)-H Oxidation and Chlorination Catalysed by A Bioinspired Pincer
 Iron(III) Complex
;
_journal_name_full 'Dalton Transactions'
_journal_paper_doi 10.1039/D2DT02005J
_journal_year 2022
_chemical_formula_moiety 'C30 H22 Cl2 Fe N3 O2'
_chemical_formula_sum 'C30 H22 Cl2 Fe N3 O2'
_chemical_formula_weight 1166.51
_space_group_crystal_system triclinic
_space_group_IT_number 2
_space_group_name_Hall '-P 1'
_space_group_name_H-M_alt 'P -1'
_atom_sites_solution_hydrogens geom
_atom_sites_solution_primary dual
_audit_creation_date 2021-05-28
_audit_creation_method
;
Olex2 1.3
(compiled 2020.11.12 svn.r5f609507 for OlexSys, GUI svn.r6272)
;
_audit_update_record
;
2021-05-28 deposited with the CCDC.	2022-07-15 downloaded from the CCDC.
;
_cell_angle_alpha 78.630(3)
_cell_angle_beta 79.475(3)
_cell_angle_gamma 89.481(2)
_cell_formula_units_Z 4
_cell_length_a 11.3885(3)
_cell_length_b 13.9248(4)
_cell_length_c 16.7200(7)
_cell_measurement_reflns_used 10206
_cell_measurement_temperature 295(2)
_cell_measurement_theta_max 24.8150
_cell_measurement_theta_min 1.8120
_cell_volume 2554.73(15)
_computing_cell_refinement 'CrysAlisPro 1.171.40.45a (Rigaku OD, 2019)'
_computing_data_collection 'CrysAlisPro 1.171.40.45a (Rigaku OD, 2019)'
_computing_data_reduction 'CrysAlisPro 1.171.40.45a (Rigaku OD, 2019)'
_computing_molecular_graphics 'Olex2 1.3 (Dolomanov et al., 2009)'
_computing_publication_material 'Olex2 1.3 (Dolomanov et al., 2009)'
_computing_structure_refinement 'SHELXL 2018/3 (Sheldrick, 2015)'
_computing_structure_solution 'SHELXT 2018/2 (Sheldrick, 2018)'
_diffrn_ambient_environment air
_diffrn_ambient_temperature 295(2)
_diffrn_detector 'CCD plate'
_diffrn_detector_area_resol_mean 10.0000
_diffrn_detector_type 'Rigaku Saturn724+'
_diffrn_measured_fraction_theta_full 0.994
_diffrn_measured_fraction_theta_max 0.951
_diffrn_measurement_details
;
List of Runs (angles in degrees, time in seconds):

  # Type    Start    End  Width  t~exp~   \w     \q     \k     \f   Frames
#--------------------------------------------------------------------------
  1  \w     24.00 101.00   0.50   64.83    --   20.00  54.00   0.00  154
  2  \w    -72.00 -47.00   0.50   64.83    --   20.00  54.00-150.00   50
  3  \w    -34.00  50.00   0.50   64.83    --   20.00  54.00-150.00  168
  4  \w     71.00 110.00   0.50   64.83    --   20.00  54.00-150.00   78
  5  \w    -71.00 109.00   0.50   64.83    --   20.00  54.00 111.66  360
  6  \w    -72.00  66.00   0.50   64.83    --   20.00  54.00 -85.81  276
  7  \w     72.00  97.00   0.50   64.83    --   20.00  54.00 -85.81   50
  8  \w    -68.00  46.00   0.50   64.83    --   20.00  54.00 150.00  228
  9  \w     58.00  84.00   0.50   64.83    --   20.00  54.00 150.00   52
 10  \w    -71.00   2.00   0.50   64.83    --   20.00  54.00  60.00  146
 11  \w     10.00  36.00   0.50   64.83    --   20.00  54.00  60.00   52
 12  \w     75.00 109.00   0.50   64.83    --   20.00  54.00  60.00   68
 13  \w    -65.00 -35.00   0.50   64.83    --   20.00  54.00 -60.00   60
 14  \w      6.00  31.00   0.50   64.83    --   20.00  54.00 -60.00   50
 15  \w     60.00  85.00   0.50   64.83    --   20.00  54.00 -60.00   50
 16  \w    -67.00  47.00   0.50   64.83    --   20.00  54.00-120.00  228
 17  \w    -69.00 -41.00   0.50   64.83    --   20.00  54.00 -30.00   56
 18  \w    -16.00   9.00   0.50   64.83    --   20.00  54.00 -30.00   50
 19  \w    -69.00  46.00   0.50   64.83    --   20.00  54.00-180.00  230
 20  \w    -64.00   5.00   0.50   64.83    --   20.00  54.00   0.00  138
;
_diffrn_measurement_device 'two-circle diffractometer'
_diffrn_measurement_device_type 'XtaLAB Mini II'
_diffrn_measurement_method '\w scans'
_diffrn_measurement_specimen_support 'Mitegen 50um'
_diffrn_orient_matrix_type 'CrysAlisPro convention (1999,Acta A55,543-557)'
_diffrn_orient_matrix_UB_11 -0.0020378000
_diffrn_orient_matrix_UB_12 -0.0117917000
_diffrn_orient_matrix_UB_13 0.0434912000
_diffrn_orient_matrix_UB_21 -0.0630701000
_diffrn_orient_matrix_UB_22 0.0035949000
_diffrn_orient_matrix_UB_23 0.0068183000
_diffrn_orient_matrix_UB_31 -0.0058385000
_diffrn_orient_matrix_UB_32 -0.0504949000
_diffrn_orient_matrix_UB_33 -0.0006592000
_diffrn_radiation_collimation 0.3
_diffrn_radiation_monochromator graphite
_diffrn_radiation_probe x-ray
_diffrn_radiation_type 'Mo K\a'
_diffrn_radiation_wavelength 0.71073
_diffrn_reflns_av_R_equivalents 0.0538
_diffrn_reflns_av_unetI/netI 0.0643
_diffrn_reflns_Laue_measured_fraction_full 0.994
_diffrn_reflns_Laue_measured_fraction_max 0.951
_diffrn_reflns_limit_h_max 16
_diffrn_reflns_limit_h_min -16
_diffrn_reflns_limit_k_max 19
_diffrn_reflns_limit_k_min -18
_diffrn_reflns_limit_l_max 23
_diffrn_reflns_limit_l_min -23
_diffrn_reflns_number 56896
_diffrn_reflns_point_group_measured_fraction_full 0.994
_diffrn_reflns_point_group_measured_fraction_max 0.951
_diffrn_reflns_theta_full 25.242
_diffrn_reflns_theta_max 30.671
_diffrn_reflns_theta_min 1.753
_diffrn_source 'fine-focus sealed X-ray tube'
_diffrn_source_current 24.0
_diffrn_source_power 1.2
_diffrn_source_target Mo
_diffrn_source_type 'Rigaku (Mo) X-ray Source'
_diffrn_source_voltage 50.0
_exptl_absorpt_coefficient_mu 0.834
_exptl_absorpt_correction_T_max 1.000
_exptl_absorpt_correction_T_min 0.883
_exptl_absorpt_correction_type gaussian
_exptl_absorpt_process_details
;
CrysAlisPro 1.171.40.45a (Rigaku Oxford Diffraction, 2019)
Numerical absorption correction based on gaussian integration over
			a multifaceted crystal model
Empirical absorption correction using spherical harmonics,
 implemented in SCALE3 ABSPACK scaling algorithm.
;
_exptl_crystal_colour 'dull dark black'
_exptl_crystal_colour_lustre dull
_exptl_crystal_colour_modifier dark
_exptl_crystal_colour_primary black
_exptl_crystal_density_diffrn 1.516
_exptl_crystal_description block
_exptl_crystal_F_000 1196
_exptl_crystal_preparation 'See lit'
_exptl_crystal_recrystallization_method 'See lit'
_exptl_crystal_size_max 0.319
_exptl_crystal_size_mid 0.269
_exptl_crystal_size_min 0.118
_refine_diff_density_max 2.095
_refine_diff_density_min -0.545
_refine_diff_density_rms 0.102
_refine_ls_extinction_method none
_refine_ls_goodness_of_fit_ref 1.037
_refine_ls_hydrogen_treatment constr
_refine_ls_matrix_type full
_refine_ls_number_parameters 685
_refine_ls_number_reflns 15030
_refine_ls_number_restraints 0
_refine_ls_restrained_S_all 1.037
_refine_ls_R_factor_all 0.1297
_refine_ls_R_factor_gt 0.0776
_refine_ls_shift/su_max 0.001
_refine_ls_shift/su_mean 0.000
_refine_ls_structure_factor_coef Fsqd
_refine_ls_weighting_details 'w=1/[\s^2^(Fo^2^)+(0.1052P)^2^+1.5667P] where P=(Fo^2^+2Fc^2^)/3'
_refine_ls_weighting_scheme calc
_refine_ls_wR_factor_gt 0.1862
_refine_ls_wR_factor_ref 0.2140
_reflns_Friedel_coverage 0.000
_reflns_number_gt 9045
_reflns_number_total 15030
_reflns_threshold_expression 'I > 2\s(I)'
_cod_data_source_file d2dt02005j2.cif
_cod_data_source_block r1_smart_4_form_x2
_cod_depositor_comments
;

2024-12-16
Z value fixed to be consistent with given formula
                 miguel
;
_cod_original_formula_units_Z 2
_cod_database_code 7710768
_shelx_shelxl_version_number 2018/3
_chemical_oxdiff_formula C60H44Cl4Fe2N4O6
_chemical_oxdiff_usercomment 'Fe Pincer dichloro'
_shelx_space_group_comment
;
The symmetry employed for this shelxl refinement is uniquely defined
by the following loop, which should always be used as a source of
symmetry information in preference to the above space-group names.
They are only intended as comments.
;
_shelx_estimated_absorpt_t_max 0.908
_shelx_estimated_absorpt_t_min 0.777
_reflns_odcompleteness_completeness 99.21
_reflns_odcompleteness_iscentric 1
_reflns_odcompleteness_theta 26.32
_olex2_refinement_description
;
1. Fixed Uiso
 At 1.2 times of:
  All C(H) groups, All C(H,H) groups
2.a Ternary CH refined with riding coordinates:
 C24B(H24B), C24A(H24A), C1B(H1B), C1A(H1A)
2.b Secondary CH2 refined with riding coordinates:
 C23B(H23C,H23D), C23A(H23A,H23B), C8B(H8BA,H8BB), C8A(H8AA,H8AB)
2.c Aromatic/amide H refined with riding coordinates:
 C13B(H13B), C20A(H20A), C11B(H11B), C26A(H26A), C11A(H11A), C13A(H13A),
 C20B(H20B), C18B(H18B), C19B(H19B), C19A(H19A), C18A(H18A), C26B(H26B),
 C12B(H12B), C12A(H12A), C30A(H30A), C30B(H30B), C27A(H27A), C7B(H7B), C5B(H5B),
  C3B(H3B), C7A(H7A), C6B(H6B), C27B(H27B), C3A(H3A), C29B(H29B), C29A(H29A),
 C6A(H6A), C28A(H28A), C5A(H5A), C4B(H4B), C28B(H28B), C4A(H4A)
;
_smtbx_masks_void_probe_radius 1.2
_smtbx_masks_void_truncation_radius 1.2
_olex2_exptl_crystal_mounting_method 'Paratin oil on a silcon loop.'
_olex2_submission_original_sample_id Need
_olex2_submission_special_instructions 'No special instructions were received'
_oxdiff_exptl_absorpt_empirical_details
;
Empirical correction (ABSPACK) includes:
- Absorption correction using spherical harmonics
- Frame scaling
;
_oxdiff_exptl_absorpt_empirical_full_max 1.198
_oxdiff_exptl_absorpt_empirical_full_min 0.819

loop_
_space_group_symop_operation_xyz
'x, y, z'
'-x, -y, -z'

loop_
_atom_site_label
_atom_site_type_symbol
_atom_site_fract_x
_atom_site_fract_y
_atom_site_fract_z
_atom_site_U_iso_or_equiv
_atom_site_adp_type
_atom_site_occupancy
_atom_site_site_symmetry_order
_atom_site_calc_flag
_atom_site_refinement_flags_posn
_atom_site_refinement_flags_adp
_atom_site_refinement_flags_occupancy
_atom_site_disorder_assembly
_atom_site_disorder_group
Fe1A Fe 0.55003(4) 0.67662(4) 0.80038(3) 0.03669(14) Uani 1 1 d . . . . .
Fe1B Fe 0.94128(4) 0.82331(4) 0.20260(3) 0.03719(14) Uani 1 1 d . . . . .
Cl1A Cl 0.52377(9) 0.58721(8) 0.70448(7) 0.0537(3) Uani 1 1 d . . . . .
Cl1B Cl 0.86626(9) 0.91854(8) 0.29471(7) 0.0553(3) Uani 1 1 d . . . . .
Cl2A Cl 0.58932(10) 0.83695(8) 0.76566(8) 0.0609(3) Uani 1 1 d . . . . .
Cl2B Cl 0.95703(11) 0.66262(8) 0.24185(8) 0.0642(3) Uani 1 1 d . . . . .
O3B O 1.3023(2) 0.9206(2) 0.19573(18) 0.0518(7) Uani 1 1 d . . . . .
O3A O 0.9081(2) 0.5753(2) 0.80909(18) 0.0497(7) Uani 1 1 d . . . . .
O1B O 0.6206(2) 0.8286(2) 0.09980(18) 0.0542(7) Uani 1 1 d . . . . .
N2B N 1.0023(3) 0.8632(2) 0.08221(18) 0.0370(6) Uani 1 1 d . . . . .
O1A O 0.1730(2) 0.6723(2) 0.90223(19) 0.0563(7) Uani 1 1 d . . . . .
N2A N 0.5469(3) 0.6350(2) 0.92099(18) 0.0369(6) Uani 1 1 d . . . . .
N2 N 0.7331(3) 0.6349(2) 0.78136(19) 0.0390(7) Uani 1 1 d . . . . .
N1 N 1.1148(3) 0.8585(2) 0.22282(18) 0.0406(7) Uani 1 1 d . . . . .
N1A N 0.3584(3) 0.6837(2) 0.8266(2) 0.0440(7) Uani 1 1 d . . . . .
N1B N 0.7663(3) 0.8183(2) 0.1752(2) 0.0449(7) Uani 1 1 d . . . . .
C15B C 0.9409(3) 0.8612(2) 0.0182(2) 0.0383(8) Uani 1 1 d . . . . .
C15A C 0.4497(3) 0.6382(3) 0.9850(2) 0.0386(8) Uani 1 1 d . . . . .
C16B C 1.1211(3) 0.8863(3) 0.0428(2) 0.0387(8) Uani 1 1 d . . . . .
C17A C 0.6096(4) 0.6003(3) 1.0473(2) 0.0433(8) Uani 1 1 d . . . . .
C14B C 1.0161(4) 0.8826(3) -0.0602(2) 0.0435(8) Uani 1 1 d . . . . .
C14A C 0.4836(4) 0.6170(3) 1.0632(2) 0.0441(9) Uani 1 1 d . . . . .
C16A C 0.6437(3) 0.6117(3) 0.9609(2) 0.0390(8) Uani 1 1 d . . . . .
C21A C 0.7631(3) 0.5995(3) 0.9244(2) 0.0403(8) Uani 1 1 d . . . . .
C17B C 1.1335(3) 0.8985(3) -0.0437(2) 0.0429(8) Uani 1 1 d . . . . .
C25A C 0.8357(3) 0.7338(3) 0.6473(2) 0.0438(8) Uani 1 1 d . . . . .
C21B C 1.2214(3) 0.8983(3) 0.0792(2) 0.0396(8) Uani 1 1 d . . . . .
C9A C 0.2929(3) 0.6730(3) 0.8994(3) 0.0429(8) Uani 1 1 d . . . . .
C22A C 0.7973(3) 0.6056(3) 0.8370(2) 0.0414(8) Uani 1 1 d . . . . .
C22B C 1.2078(3) 0.8907(3) 0.1673(2) 0.0420(8) Uani 1 1 d . . . . .
C25B C 1.1511(4) 0.7577(3) 0.3554(2) 0.0467(9) Uani 1 1 d . . . . .
C2B C 0.6351(3) 0.7497(3) 0.3167(3) 0.0487(9) Uani 1 1 d . . . . .
C9B C 0.7377(3) 0.8287(3) 0.1025(3) 0.0444(9) Uani 1 1 d . . . . .
C10B C 0.8186(3) 0.8431(3) 0.0238(2) 0.0415(8) Uani 1 1 d . . . . .
C10A C 0.3302(3) 0.6568(3) 0.9784(2) 0.0420(8) Uani 1 1 d . . . . .
C13B C 0.9701(4) 0.8863(3) -0.1322(2) 0.0497(10) Uani 1 1 d . . . . .
H13B H 1.019649 0.901928 -0.183952 0.060 Uiso 1 1 calc R U . . .
C2A C 0.3010(4) 0.7533(4) 0.6850(3) 0.0552(11) Uani 1 1 d . . . . .
C20A C 0.8467(4) 0.5790(3) 0.9777(3) 0.0491(9) Uani 1 1 d . . . . .
H20A H 0.926339 0.571184 0.955354 0.059 Uiso 1 1 calc R U . . .
C11B C 0.7750(4) 0.8458(3) -0.0497(3) 0.0499(10) Uani 1 1 d . . . . .
H11B H 0.694032 0.833337 -0.046865 0.060 Uiso 1 1 calc R U . . .
C26A C 0.9136(4) 0.7978(3) 0.6674(3) 0.0550(10) Uani 1 1 d . . . . .
H26A H 0.951254 0.777189 0.712484 0.066 Uiso 1 1 calc R U . . .
C11A C 0.2478(4) 0.6553(3) 1.0518(3) 0.0493(9) Uani 1 1 d . . . . .
H11A H 0.168400 0.668629 1.048726 0.059 Uiso 1 1 calc R U . . .
C13A C 0.3976(4) 0.6142(3) 1.1350(3) 0.0522(10) Uani 1 1 d . . . . .
H13A H 0.419172 0.598722 1.186929 0.063 Uiso 1 1 calc R U . . .
C20B C 1.3328(3) 0.9185(3) 0.0260(3) 0.0500(10) Uani 1 1 d . . . . .
H20B H 1.400137 0.925573 0.048682 0.060 Uiso 1 1 calc R U . . .
C18B C 1.2463(4) 0.9197(3) -0.0951(3) 0.0501(10) Uani 1 1 d . . . . .
H18B H 1.254605 0.927812 -0.152429 0.060 Uiso 1 1 calc R U . . .
C19B C 1.3452(4) 0.9282(3) -0.0587(3) 0.0554(11) Uani 1 1 d . . . . .
H19B H 1.420514 0.940558 -0.091888 0.066 Uiso 1 1 calc R U . . .
C19A C 0.8126(4) 0.5702(3) 1.0623(3) 0.0566(11) Uani 1 1 d . . . . .
H19A H 0.870167 0.558467 1.095687 0.068 Uiso 1 1 calc R U . . .
C23B C 1.2620(4) 0.9209(3) 0.2828(3) 0.0550(10) Uani 1 1 d . . . . .
H23C H 1.248847 0.987108 0.291868 0.066 Uiso 1 1 calc R U . . .
H23D H 1.319839 0.890854 0.315363 0.066 Uiso 1 1 calc R U . . .
C23A C 0.9163(4) 0.5756(3) 0.7214(3) 0.0534(10) Uani 1 1 d . . . . .
H23A H 0.913400 0.509295 0.711792 0.064 Uiso 1 1 calc R U . . .
H23B H 0.989760 0.608169 0.689379 0.064 Uiso 1 1 calc R U . . .
C18A C 0.6950(4) 0.5786(3) 1.0984(3) 0.0526(10) Uani 1 1 d . . . . .
H18A H 0.672770 0.569971 1.155794 0.063 Uiso 1 1 calc R U . . .
C24B C 1.1438(3) 0.8600(3) 0.3056(2) 0.0465(9) Uani 1 1 d . . . . .
H24B H 1.082128 0.895473 0.336222 0.056 Uiso 1 1 calc R U . . .
C24A C 0.8076(3) 0.6319(3) 0.6983(2) 0.0437(8) Uani 1 1 d . . . . .
H24A H 0.764667 0.594097 0.668626 0.052 Uiso 1 1 calc R U . . .
C26B C 1.2466(4) 0.6984(3) 0.3363(3) 0.0543(10) Uani 1 1 d . . . . .
H26B H 1.305796 0.720989 0.290230 0.065 Uiso 1 1 calc R U . . .
C12B C 0.8490(4) 0.8663(3) -0.1258(3) 0.0535(10) Uani 1 1 d . . . . .
H12B H 0.817945 0.866944 -0.173640 0.064 Uiso 1 1 calc R U . . .
C12A C 0.2806(4) 0.6346(3) 1.1284(3) 0.0565(11) Uani 1 1 d . . . . .
H12A H 0.223619 0.634342 1.176010 0.068 Uiso 1 1 calc R U . . .
C8B C 0.5593(4) 0.8061(4) 0.1841(3) 0.0691(14) Uani 1 1 d . . . . .
H8BA H 0.529574 0.738692 0.198733 0.083 Uiso 1 1 calc R U . . .
H8BB H 0.492415 0.848882 0.192693 0.083 Uiso 1 1 calc R U . . .
C1B C 0.6521(4) 0.8224(4) 0.2367(3) 0.0547(10) Uani 1 1 d . . . . .
H1B H 0.644418 0.888613 0.248469 0.066 Uiso 1 1 calc R U . . .
C8A C 0.1561(4) 0.6960(4) 0.8189(3) 0.0695(14) Uani 1 1 d . . . . .
H8AA H 0.132612 0.763503 0.805073 0.083 Uiso 1 1 calc R U . . .
H8AB H 0.094669 0.653588 0.809906 0.083 Uiso 1 1 calc R U . . .
C30A C 0.7804(4) 0.7664(4) 0.5804(3) 0.0613(12) Uani 1 1 d . . . . .
H30A H 0.728162 0.724646 0.565885 0.074 Uiso 1 1 calc R U . . .
C1A C 0.2776(4) 0.6804(4) 0.7655(3) 0.0599(12) Uani 1 1 d . . . . .
H1A H 0.277630 0.614293 0.753564 0.072 Uiso 1 1 calc R U . . .
C30B C 1.0634(4) 0.7218(4) 0.4237(3) 0.0641(12) Uani 1 1 d . . . . .
H30B H 0.998000 0.759510 0.437992 0.077 Uiso 1 1 calc R U . . .
C27A C 0.9354(5) 0.8910(4) 0.6212(3) 0.0706(14) Uani 1 1 d . . . . .
H27A H 0.988804 0.932858 0.634438 0.085 Uiso 1 1 calc R U . . .
C7B C 0.5867(4) 0.7782(4) 0.3898(3) 0.0694(13) Uani 1 1 d . . . . .
H7B H 0.569503 0.843817 0.388867 0.083 Uiso 1 1 calc R U . . .
C5B C 0.5874(5) 0.6167(5) 0.4664(3) 0.0774(16) Uani 1 1 d . . . . .
H5B H 0.570804 0.571846 0.516518 0.093 Uiso 1 1 calc R U . . .
C3B C 0.6597(5) 0.6523(4) 0.3202(3) 0.0679(13) Uani 1 1 d . . . . .
H3B H 0.692496 0.630549 0.272012 0.081 Uiso 1 1 calc R U . . .
C7A C 0.2729(5) 0.7246(5) 0.6163(4) 0.0829(17) Uani 1 1 d . . . . .
H7A H 0.246850 0.660452 0.620132 0.099 Uiso 1 1 calc R U . . .
C6B C 0.5630(5) 0.7126(5) 0.4641(3) 0.0786(16) Uani 1 1 d . . . . .
H6B H 0.530453 0.733772 0.512611 0.094 Uiso 1 1 calc R U . . .
C27B C 1.2556(5) 0.6076(4) 0.3837(3) 0.0728(14) Uani 1 1 d . . . . .
H27B H 1.321076 0.569512 0.370311 0.087 Uiso 1 1 calc R U . . .
C3A C 0.3382(5) 0.8476(4) 0.6776(3) 0.0761(15) Uani 1 1 d . . . . .
H3A H 0.355561 0.868293 0.723837 0.091 Uiso 1 1 calc R U . . .
C29B C 1.0740(6) 0.6291(5) 0.4707(3) 0.0826(17) Uani 1 1 d . . . . .
H29B H 1.015291 0.605298 0.516778 0.099 Uiso 1 1 calc R U . . .
C29A C 0.8022(5) 0.8614(5) 0.5345(3) 0.0808(17) Uani 1 1 d . . . . .
H29A H 0.764660 0.883074 0.489542 0.097 Uiso 1 1 calc R U . . .
C6A C 0.2831(6) 0.7897(6) 0.5425(4) 0.0927(19) Uani 1 1 d . . . . .
H6A H 0.262484 0.769333 0.497067 0.111 Uiso 1 1 calc R U . . .
C28A C 0.8786(5) 0.9226(4) 0.5556(4) 0.0763(15) Uani 1 1 d . . . . .
H28A H 0.892457 0.986291 0.525293 0.092 Uiso 1 1 calc R U . . .
C5A C 0.3229(7) 0.8840(6) 0.5339(4) 0.101(2) Uani 1 1 d . . . . .
H5A H 0.331102 0.927292 0.483038 0.122 Uiso 1 1 calc R U . . .
C4B C 0.6358(6) 0.5861(4) 0.3958(4) 0.0825(16) Uani 1 1 d . . . . .
H4B H 0.653184 0.520414 0.397834 0.099 Uiso 1 1 calc R U . . .
C28B C 1.1683(6) 0.5729(4) 0.4506(4) 0.0838(17) Uani 1 1 d . . . . .
H28B H 1.173461 0.510674 0.482387 0.101 Uiso 1 1 calc R U . . .
C4A C 0.3506(6) 0.9134(5) 0.6028(4) 0.096(2) Uani 1 1 d . . . . .
H4A H 0.377585 0.977354 0.598807 0.115 Uiso 1 1 calc R U . . .

loop_
_atom_site_aniso_label
_atom_site_aniso_U_11
_atom_site_aniso_U_22
_atom_site_aniso_U_33
_atom_site_aniso_U_23
_atom_site_aniso_U_13
_atom_site_aniso_U_12
Fe1A 0.0335(3) 0.0373(3) 0.0395(3) -0.0055(2) -0.0096(2) -0.0003(2)
Fe1B 0.0321(3) 0.0370(3) 0.0413(3) -0.0042(2) -0.0076(2) 0.0013(2)
Cl1A 0.0486(5) 0.0643(7) 0.0565(6) -0.0245(5) -0.0179(5) 0.0042(5)
Cl1B 0.0426(5) 0.0649(7) 0.0606(6) -0.0240(5) -0.0030(4) 0.0029(5)
Cl2A 0.0538(6) 0.0398(5) 0.0832(8) -0.0012(5) -0.0094(5) -0.0040(4)
Cl2B 0.0589(7) 0.0403(6) 0.0929(9) -0.0002(5) -0.0272(6) 0.0029(5)
O3B 0.0371(14) 0.0594(18) 0.0604(18) -0.0110(14) -0.0136(13) -0.0061(12)
O3A 0.0320(13) 0.0557(17) 0.0605(17) -0.0098(13) -0.0084(12) 0.0054(12)
O1B 0.0349(14) 0.0627(19) 0.0639(19) -0.0019(14) -0.0178(13) -0.0025(12)
N2B 0.0320(14) 0.0366(16) 0.0417(16) -0.0075(12) -0.0050(12) 0.0023(12)
O1A 0.0348(14) 0.0629(19) 0.071(2) -0.0145(15) -0.0073(13) -0.0012(13)
N2A 0.0336(15) 0.0385(16) 0.0388(16) -0.0073(12) -0.0077(12) -0.0020(12)
N2 0.0344(15) 0.0406(17) 0.0430(17) -0.0078(13) -0.0100(13) 0.0019(12)
N1 0.0366(16) 0.0446(18) 0.0412(17) -0.0089(13) -0.0086(13) 0.0026(13)
N1A 0.0329(16) 0.053(2) 0.0477(18) -0.0105(15) -0.0105(14) 0.0008(13)
N1B 0.0292(15) 0.0508(19) 0.0509(19) -0.0016(15) -0.0066(13) -0.0017(13)
C15B 0.0423(19) 0.0310(18) 0.043(2) -0.0073(14) -0.0108(15) 0.0049(14)
C15A 0.0435(19) 0.0329(18) 0.0380(19) -0.0072(14) -0.0035(15) -0.0040(14)
C16B 0.0345(18) 0.0303(18) 0.049(2) -0.0049(15) -0.0041(15) 0.0024(13)
C17A 0.052(2) 0.0313(18) 0.048(2) -0.0055(15) -0.0138(17) -0.0027(15)
C14B 0.050(2) 0.0349(19) 0.045(2) -0.0068(15) -0.0088(17) 0.0044(16)
C14A 0.055(2) 0.0315(19) 0.045(2) -0.0063(15) -0.0099(17) -0.0039(16)
C16A 0.0435(19) 0.0312(18) 0.044(2) -0.0063(14) -0.0136(16) -0.0036(14)
C21A 0.0393(19) 0.0372(19) 0.046(2) -0.0052(15) -0.0159(16) -0.0004(15)
C17B 0.045(2) 0.0351(19) 0.046(2) -0.0061(15) -0.0024(16) 0.0029(15)
C25A 0.0387(19) 0.048(2) 0.041(2) -0.0072(16) -0.0018(16) 0.0040(16)
C21B 0.0324(17) 0.0350(19) 0.050(2) -0.0084(15) -0.0040(15) 0.0025(14)
C9A 0.0326(18) 0.036(2) 0.061(2) -0.0117(17) -0.0079(16) -0.0014(14)
C22A 0.0338(18) 0.0368(19) 0.052(2) -0.0031(16) -0.0108(16) -0.0004(14)
C22B 0.0325(18) 0.0367(19) 0.058(2) -0.0096(17) -0.0128(16) 0.0040(14)
C25B 0.042(2) 0.057(2) 0.046(2) -0.0142(18) -0.0174(17) -0.0019(17)
C2B 0.0317(18) 0.066(3) 0.049(2) -0.011(2) -0.0079(16) -0.0061(17)
C9B 0.0388(19) 0.0344(19) 0.061(2) -0.0057(17) -0.0169(18) 0.0020(15)
C10B 0.045(2) 0.0321(18) 0.049(2) -0.0062(15) -0.0139(17) 0.0034(15)
C10A 0.0406(19) 0.0341(19) 0.050(2) -0.0092(16) -0.0032(16) -0.0034(15)
C13B 0.066(3) 0.041(2) 0.041(2) -0.0079(16) -0.0096(19) 0.0071(19)
C2A 0.042(2) 0.070(3) 0.061(3) -0.023(2) -0.0220(19) 0.019(2)
C20A 0.044(2) 0.046(2) 0.060(3) -0.0043(18) -0.0230(19) 0.0022(17)
C11B 0.054(2) 0.040(2) 0.060(3) -0.0091(18) -0.023(2) 0.0032(17)
C26A 0.057(3) 0.054(3) 0.054(3) -0.011(2) -0.010(2) 0.002(2)
C11A 0.049(2) 0.042(2) 0.054(2) -0.0122(18) 0.0031(18) -0.0050(17)
C13A 0.069(3) 0.044(2) 0.041(2) -0.0065(17) -0.0037(19) -0.0074(19)
C20B 0.0356(19) 0.045(2) 0.066(3) -0.0064(19) -0.0056(18) -0.0018(16)
C18B 0.051(2) 0.047(2) 0.045(2) -0.0061(17) 0.0063(18) -0.0021(18)
C19B 0.044(2) 0.052(3) 0.060(3) -0.009(2) 0.0120(19) -0.0036(18)
C19A 0.065(3) 0.054(3) 0.057(3) -0.006(2) -0.032(2) 0.000(2)
C23B 0.056(3) 0.053(3) 0.060(3) -0.012(2) -0.019(2) -0.0048(19)
C23A 0.054(2) 0.052(2) 0.051(2) -0.0088(19) -0.0033(19) 0.0064(19)
C18A 0.065(3) 0.049(2) 0.048(2) -0.0100(18) -0.021(2) 0.002(2)
C24B 0.040(2) 0.052(2) 0.052(2) -0.0153(18) -0.0136(17) 0.0019(17)
C24A 0.0398(19) 0.045(2) 0.046(2) -0.0121(17) -0.0061(16) 0.0037(16)
C26B 0.057(3) 0.056(3) 0.049(2) -0.0108(19) -0.0080(19) 0.003(2)
C12B 0.069(3) 0.049(2) 0.051(2) -0.0123(19) -0.029(2) 0.011(2)
C12A 0.062(3) 0.046(2) 0.053(3) -0.0129(19) 0.012(2) -0.009(2)
C8B 0.036(2) 0.099(4) 0.067(3) -0.001(3) -0.013(2) -0.007(2)
C1B 0.036(2) 0.067(3) 0.058(3) -0.009(2) -0.0051(18) 0.0029(19)
C8A 0.038(2) 0.102(4) 0.071(3) -0.016(3) -0.018(2) 0.004(2)
C30A 0.052(3) 0.078(3) 0.051(3) -0.003(2) -0.011(2) -0.002(2)
C1A 0.040(2) 0.076(3) 0.072(3) -0.022(2) -0.026(2) 0.008(2)
C30B 0.057(3) 0.069(3) 0.062(3) -0.011(2) -0.003(2) -0.004(2)
C27A 0.066(3) 0.053(3) 0.085(4) -0.008(3) 0.000(3) -0.013(2)
C7B 0.051(3) 0.082(4) 0.078(3) -0.029(3) -0.005(2) 0.000(2)
C5B 0.071(3) 0.099(5) 0.056(3) 0.000(3) -0.013(3) -0.024(3)
C3B 0.071(3) 0.072(3) 0.062(3) -0.019(3) -0.009(2) -0.011(3)
C7A 0.081(4) 0.101(5) 0.081(4) -0.035(3) -0.036(3) 0.012(3)
C6B 0.061(3) 0.123(5) 0.052(3) -0.025(3) -0.003(2) -0.010(3)
C27B 0.082(4) 0.064(3) 0.081(4) -0.022(3) -0.030(3) 0.020(3)
C3A 0.099(4) 0.068(3) 0.072(3) -0.023(3) -0.036(3) 0.018(3)
C29B 0.092(4) 0.085(4) 0.059(3) 0.004(3) -0.004(3) -0.020(3)
C29A 0.077(4) 0.100(4) 0.053(3) 0.014(3) -0.014(3) 0.013(3)
C6A 0.101(5) 0.117(6) 0.073(4) -0.024(4) -0.046(4) 0.012(4)
C28A 0.071(3) 0.064(3) 0.077(4) 0.012(3) 0.003(3) 0.007(3)
C5A 0.131(6) 0.115(6) 0.057(3) -0.005(3) -0.029(4) 0.057(5)
C4B 0.097(4) 0.065(3) 0.081(4) -0.005(3) -0.013(3) -0.014(3)
C28B 0.109(5) 0.059(3) 0.081(4) 0.006(3) -0.035(4) -0.005(3)
C4A 0.122(6) 0.066(4) 0.102(5) -0.010(3) -0.036(4) 0.022(4)

loop_
_atom_type_symbol
_atom_type_description
_atom_type_scat_dispersion_real
_atom_type_scat_dispersion_imag
_atom_type_scat_source
C C 0.0033 0.0016 'International Tables Vol C Tables 4.2.6.8 and 6.1.1.4'
H H 0.0000 0.0000 'International Tables Vol C Tables 4.2.6.8 and 6.1.1.4'
Cl Cl 0.1484 0.1585 'International Tables Vol C Tables 4.2.6.8 and 6.1.1.4'
Fe Fe 0.3463 0.8444 'International Tables Vol C Tables 4.2.6.8 and 6.1.1.4'
N N 0.0061 0.0033 'International Tables Vol C Tables 4.2.6.8 and 6.1.1.4'
O O 0.0106 0.0060 'International Tables Vol C Tables 4.2.6.8 and 6.1.1.4'

loop_
_exptl_crystal_face_index_h
_exptl_crystal_face_index_k
_exptl_crystal_face_index_l
_exptl_crystal_face_perp_dist
-2 1 0 0.1508
2 -1 0 0.1438
1 0 0 0.1478
-1 0 0 0.1541
-2 -1 0 0.1360
2 -2 -1 0.1394
-2 2 1 0.1394
-2 1 1 0.1398
2 -1 -1 0.1398
-1 -1 0 0.1404
1 1 0 0.1268
-1 2 1 0.1614
1 -2 -1 0.1340
1 2 0 0.1592
-2 -1 1 0.1160
2 1 -1 0.1404
1 -1 -1 0.1318
-1 1 1 0.1203
-2 -2 1 0.1255
-2 -1 2 0.1053
1 -2 -2 0.1337
-1 2 2 0.1292
-1 1 2 0.0975
1 -1 -2 0.1219
-1 0 2 0.0833
1 0 -2 0.1280
0 -2 -1 0.1482
-1 -2 1 0.1270
1 2 -1 0.1565
-1 -1 2 0.0945
1 1 -2 0.1189
0 -1 -1 0.1456
0 1 1 0.1438
0 0 -1 0.0736
0 0 1 0.0448
0 -1 1 0.1066
0 1 -1 0.1653
1 -2 2 0.1095
-1 2 -2 0.1709
1 0 2 0.1026
-1 0 -2 0.1379
-1 -1 -2 0.1269
1 1 2 0.0897
-1 1 -2 0.1480
1 1 1 0.1018
-1 -2 -1 0.1460

loop_
_geom_angle_atom_site_label_1
_geom_angle_atom_site_label_2
_geom_angle_atom_site_label_3
_geom_angle
_geom_angle_site_symmetry_1
_geom_angle_site_symmetry_3
_geom_angle_publ_flag
Cl2A Fe1A Cl1A 121.70(5) . . ?
N2A Fe1A Cl1A 130.27(9) . . ?
N2A Fe1A Cl2A 108.02(9) . . ?
N2A Fe1A N2 87.48(12) . . ?
N2A Fe1A N1A 88.67(12) . . ?
N2 Fe1A Cl1A 86.98(9) . . ?
N2 Fe1A Cl2A 95.57(9) . . ?
N2 Fe1A N1A 167.14(12) . . ?
N1A Fe1A Cl1A 86.17(9) . . ?
N1A Fe1A Cl2A 97.29(10) . . ?
Cl2B Fe1B Cl1B 121.70(5) . . ?
N2B Fe1B Cl1B 128.62(9) . . ?
N2B Fe1B Cl2B 109.68(9) . . ?
N2B Fe1B N1 88.13(12) . . ?
N2B Fe1B N1B 88.11(12) . . ?
N1 Fe1B Cl1B 87.15(9) . . ?
N1 Fe1B Cl2B 94.79(9) . . ?
N1B Fe1B Cl1B 87.02(10) . . ?
N1B Fe1B Cl2B 96.34(10) . . ?
N1B Fe1B N1 168.87(12) . . ?
C22B O3B C23B 106.8(3) . . ?
C22A O3A C23A 106.9(3) . . ?
C9B O1B C8B 106.2(3) . . ?
C15B N2B Fe1B 127.4(2) . . ?
C15B N2B C16B 104.8(3) . . ?
C16B N2B Fe1B 127.2(2) . . ?
C9A O1A C8A 106.3(3) . . ?
C15A N2A Fe1A 126.7(2) . . ?
C16A N2A Fe1A 127.7(2) . . ?
C16A N2A C15A 104.9(3) . . ?
C22A N2 Fe1A 127.6(3) . . ?
C22A N2 C24A 108.0(3) . . ?
C24A N2 Fe1A 124.4(2) . . ?
C22B N1 Fe1B 127.4(3) . . ?
C22B N1 C24B 108.1(3) . . ?
C24B N1 Fe1B 124.2(2) . . ?
C9A N1A Fe1A 125.7(3) . . ?
C9A N1A C1A 107.9(3) . . ?
C1A N1A Fe1A 125.3(3) . . ?
C9B N1B Fe1B 127.1(3) . . ?
C9B N1B C1B 107.1(3) . . ?
C1B N1B Fe1B 124.7(3) . . ?
N2B C15B C14B 112.2(3) . . ?
N2B C15B C10B 128.1(3) . . ?
C10B C15B C14B 119.7(3) . . ?
N2A C15A C14A 111.5(3) . . ?
N2A C15A C10A 128.0(3) . . ?
C10A C15A C14A 120.5(3) . . ?
N2B C16B C17B 111.3(3) . . ?
N2B C16B C21B 128.4(3) . . ?
C17B C16B C21B 120.3(3) . . ?
C16A C17A C14A 106.3(3) . . ?
C18A C17A C14A 133.5(4) . . ?
C18A C17A C16A 120.2(4) . . ?
C15B C14B C17B 105.3(3) . . ?
C13B C14B C15B 120.6(4) . . ?
C13B C14B C17B 134.0(4) . . ?
C15A C14A C17A 105.8(3) . . ?
C13A C14A C15A 119.8(4) . . ?
C13A C14A C17A 134.4(4) . . ?
N2A C16A C17A 111.5(3) . . ?
N2A C16A C21A 127.8(3) . . ?
C17A C16A C21A 120.7(3) . . ?
C16A C21A C22A 121.1(3) . . ?
C16A C21A C20A 117.5(4) . . ?
C20A C21A C22A 121.5(4) . . ?
C16B C17B C14B 106.4(3) . . ?
C16B C17B C18B 120.5(4) . . ?
C18B C17B C14B 133.1(4) . . ?
C26A C25A C24A 121.6(4) . . ?
C30A C25A C26A 118.6(4) . . ?
C30A C25A C24A 119.8(4) . . ?
C16B C21B C22B 120.4(3) . . ?
C20B C21B C16B 117.5(4) . . ?
C20B C21B C22B 122.1(3) . . ?
O1A C9A C10A 115.6(3) . . ?
N1A C9A O1A 116.0(4) . . ?
N1A C9A C10A 128.3(3) . . ?
O3A C22A C21A 117.0(3) . . ?
N2 C22A O3A 116.0(3) . . ?
N2 C22A C21A 127.0(3) . . ?
O3B C22B C21B 116.8(3) . . ?
N1 C22B O3B 116.1(3) . . ?
N1 C22B C21B 127.2(3) . . ?
C26B C25B C24B 121.6(4) . . ?
C30B C25B C24B 120.2(4) . . ?
C30B C25B C26B 118.1(4) . . ?
C7B C2B C1B 120.0(4) . . ?
C3B C2B C1B 122.3(4) . . ?
C3B C2B C7B 117.7(5) . . ?
O1B C9B C10B 116.3(3) . . ?
N1B C9B O1B 116.8(4) . . ?
N1B C9B C10B 126.8(3) . . ?
C15B C10B C9B 121.0(3) . . ?
C15B C10B C11B 118.5(4) . . ?
C11B C10B C9B 120.4(4) . . ?
C15A C10A C9A 121.1(3) . . ?
C11A C10A C15A 117.7(4) . . ?
C11A C10A C9A 121.1(4) . . ?
C14B C13B H13B 120.4 . . ?
C14B C13B C12B 119.2(4) . . ?
C12B C13B H13B 120.4 . . ?
C7A C2A C1A 117.3(5) . . ?
C3A C2A C1A 123.9(4) . . ?
C3A C2A C7A 118.5(5) . . ?
C21A C20A H20A 119.4 . . ?
C19A C20A C21A 121.2(4) . . ?
C19A C20A H20A 119.4 . . ?
C10B C11B H11B 119.3 . . ?
C12B C11B C10B 121.4(4) . . ?
C12B C11B H11B 119.3 . . ?
C25A C26A H26A 119.7 . . ?
C27A C26A C25A 120.5(4) . . ?
C27A C26A H26A 119.7 . . ?
C10A C11A H11A 119.0 . . ?
C12A C11A C10A 122.0(4) . . ?
C12A C11A H11A 119.0 . . ?
C14A C13A H13A 120.1 . . ?
C12A C13A C14A 119.7(4) . . ?
C12A C13A H13A 120.1 . . ?
C21B C20B H20B 119.0 . . ?
C19B C20B C21B 122.0(4) . . ?
C19B C20B H20B 119.0 . . ?
C17B C18B H18B 120.6 . . ?
C19B C18B C17B 118.9(4) . . ?
C19B C18B H18B 120.6 . . ?
C20B C19B C18B 120.7(4) . . ?
C20B C19B H19B 119.6 . . ?
C18B C19B H19B 119.6 . . ?
C20A C19A H19A 119.3 . . ?
C20A C19A C18A 121.5(4) . . ?
C18A C19A H19A 119.3 . . ?
O3B C23B H23C 110.9 . . ?
O3B C23B H23D 110.9 . . ?
O3B C23B C24B 104.0(3) . . ?
H23C C23B H23D 109.0 . . ?
C24B C23B H23C 110.9 . . ?
C24B C23B H23D 110.9 . . ?
O3A C23A H23A 110.9 . . ?
O3A C23A H23B 110.9 . . ?
O3A C23A C24A 104.5(3) . . ?
H23A C23A H23B 108.9 . . ?
C24A C23A H23A 110.9 . . ?
C24A C23A H23B 110.9 . . ?
C17A C18A H18A 120.5 . . ?
C19A C18A C17A 118.9(4) . . ?
C19A C18A H18A 120.5 . . ?
N1 C24B C25B 111.7(3) . . ?
N1 C24B C23B 102.2(3) . . ?
N1 C24B H24B 109.2 . . ?
C25B C24B C23B 114.9(3) . . ?
C25B C24B H24B 109.2 . . ?
C23B C24B H24B 109.2 . . ?
N2 C24A C25A 111.1(3) . . ?
N2 C24A C23A 102.6(3) . . ?
N2 C24A H24A 109.4 . . ?
C25A C24A C23A 114.7(3) . . ?
C25A C24A H24A 109.4 . . ?
C23A C24A H24A 109.4 . . ?
C25B C26B H26B 119.3 . . ?
C27B C26B C25B 121.5(5) . . ?
C27B C26B H26B 119.3 . . ?
C13B C12B H12B 119.7 . . ?
C11B C12B C13B 120.6(4) . . ?
C11B C12B H12B 119.7 . . ?
C11A C12A C13A 120.3(4) . . ?
C11A C12A H12A 119.8 . . ?
C13A C12A H12A 119.8 . . ?
O1B C8B H8BA 110.6 . . ?
O1B C8B H8BB 110.6 . . ?
O1B C8B C1B 105.7(3) . . ?
H8BA C8B H8BB 108.7 . . ?
C1B C8B H8BA 110.6 . . ?
C1B C8B H8BB 110.6 . . ?
N1B C1B C8B 100.3(3) . . ?
N1B C1B H1B 109.1 . . ?
C2B C1B N1B 117.3(3) . . ?
C2B C1B C8B 111.5(4) . . ?
C2B C1B H1B 109.1 . . ?
C8B C1B H1B 109.1 . . ?
O1A C8A H8AA 110.6 . . ?
O1A C8A H8AB 110.6 . . ?
O1A C8A C1A 105.7(3) . . ?
H8AA C8A H8AB 108.7 . . ?
C1A C8A H8AA 110.6 . . ?
C1A C8A H8AB 110.6 . . ?
C25A C30A H30A 119.8 . . ?
C25A C30A C29A 120.4(5) . . ?
C29A C30A H30A 119.8 . . ?
N1A C1A C8A 100.1(3) . . ?
N1A C1A H1A 108.8 . . ?
C2A C1A N1A 118.1(4) . . ?
C2A C1A C8A 111.8(4) . . ?
C2A C1A H1A 108.8 . . ?
C8A C1A H1A 108.8 . . ?
C25B C30B H30B 120.2 . . ?
C25B C30B C29B 119.5(5) . . ?
C29B C30B H30B 120.2 . . ?
C26A C27A H27A 119.9 . . ?
C28A C27A C26A 120.1(5) . . ?
C28A C27A H27A 119.9 . . ?
C2B C7B H7B 119.1 . . ?
C6B C7B C2B 121.9(5) . . ?
C6B C7B H7B 119.1 . . ?
C6B C5B H5B 120.0 . . ?
C4B C5B H5B 120.0 . . ?
C4B C5B C6B 120.0(5) . . ?
C2B C3B H3B 119.9 . . ?
C2B C3B C4B 120.2(5) . . ?
C4B C3B H3B 119.9 . . ?
C2A C7A H7A 119.8 . . ?
C6A C7A C2A 120.4(6) . . ?
C6A C7A H7A 119.8 . . ?
C7B C6B H6B 120.2 . . ?
C5B C6B C7B 119.7(5) . . ?
C5B C6B H6B 120.2 . . ?
C26B C27B H27B 120.1 . . ?
C28B C27B C26B 119.8(5) . . ?
C28B C27B H27B 120.1 . . ?
C2A C3A H3A 119.3 . . ?
C2A C3A C4A 121.4(5) . . ?
C4A C3A H3A 119.3 . . ?
C30B C29B H29B 119.4 . . ?
C28B C29B C30B 121.1(5) . . ?
C28B C29B H29B 119.4 . . ?
C30A C29A H29A 120.1 . . ?
C28A C29A C30A 119.9(5) . . ?
C28A C29A H29A 120.1 . . ?
C7A C6A H6A 119.2 . . ?
C5A C6A C7A 121.6(6) . . ?
C5A C6A H6A 119.2 . . ?
C27A C28A H28A 119.7 . . ?
C29A C28A C27A 120.5(5) . . ?
C29A C28A H28A 119.7 . . ?
C6A C5A H5A 120.9 . . ?
C6A C5A C4A 118.2(6) . . ?
C4A C5A H5A 120.9 . . ?
C5B C4B C3B 120.6(6) . . ?
C5B C4B H4B 119.7 . . ?
C3B C4B H4B 119.7 . . ?
C27B C28B H28B 120.0 . . ?
C29B C28B C27B 119.9(5) . . ?
C29B C28B H28B 120.0 . . ?
C3A C4A C5A 119.8(6) . . ?
C3A C4A H4A 120.1 . . ?
C5A C4A H4A 120.1 . . ?

loop_
_geom_bond_atom_site_label_1
_geom_bond_atom_site_label_2
_geom_bond_distance
_geom_bond_site_symmetry_2
_geom_bond_publ_flag
Fe1A Cl1A 2.2758(11) . ?
Fe1A Cl2A 2.2212(12) . ?
Fe1A N2A 1.979(3) . ?
Fe1A N2 2.144(3) . ?
Fe1A N1A 2.152(3) . ?
Fe1B Cl1B 2.2724(11) . ?
Fe1B Cl2B 2.2196(12) . ?
Fe1B N2B 1.975(3) . ?
Fe1B N1 2.142(3) . ?
Fe1B N1B 2.129(3) . ?
O3B C22B 1.354(4) . ?
O3B C23B 1.445(5) . ?
O3A C22A 1.358(4) . ?
O3A C23A 1.450(5) . ?
O1B C9B 1.343(4) . ?
O1B C8B 1.430(5) . ?
N2B C15B 1.387(4) . ?
N2B C16B 1.402(4) . ?
O1A C9A 1.358(4) . ?
O1A C8A 1.416(5) . ?
N2A C15A 1.399(4) . ?
N2A C16A 1.393(4) . ?
N2 C22A 1.287(4) . ?
N2 C24A 1.497(5) . ?
N1 C22B 1.292(5) . ?
N1 C24B 1.484(5) . ?
N1A C9A 1.287(5) . ?
N1A C1A 1.502(5) . ?
N1B C9B 1.296(5) . ?
N1B C1B 1.511(5) . ?
C15B C14B 1.408(5) . ?
C15B C10B 1.400(5) . ?
C15A C14A 1.406(5) . ?
C15A C10A 1.403(5) . ?
C16B C17B 1.404(5) . ?
C16B C21B 1.415(5) . ?
C17A C14A 1.436(6) . ?
C17A C16A 1.404(5) . ?
C17A C18A 1.402(5) . ?
C14B C17B 1.441(6) . ?
C14B C13B 1.389(5) . ?
C14A C13A 1.398(6) . ?
C16A C21A 1.408(5) . ?
C21A C22A 1.429(5) . ?
C21A C20A 1.409(5) . ?
C17B C18B 1.406(5) . ?
C25A C26A 1.391(6) . ?
C25A C24A 1.508(5) . ?
C25A C30A 1.381(6) . ?
C21B C22B 1.435(5) . ?
C21B C20B 1.406(5) . ?
C9A C10A 1.436(5) . ?
C25B C24B 1.512(6) . ?
C25B C26B 1.389(6) . ?
C25B C30B 1.385(6) . ?
C2B C1B 1.493(6) . ?
C2B C7B 1.378(6) . ?
C2B C3B 1.374(7) . ?
C9B C10B 1.442(5) . ?
C10B C11B 1.401(5) . ?
C10A C11A 1.399(5) . ?
C13B H13B 0.9300 . ?
C13B C12B 1.389(6) . ?
C2A C1A 1.500(6) . ?
C2A C7A 1.380(6) . ?
C2A C3A 1.358(7) . ?
C20A H20A 0.9300 . ?
C20A C19A 1.377(6) . ?
C11B H11B 0.9300 . ?
C11B C12B 1.371(6) . ?
C26A H26A 0.9300 . ?
C26A C27A 1.373(6) . ?
C11A H11A 0.9300 . ?
C11A C12A 1.374(6) . ?
C13A H13A 0.9300 . ?
C13A C12A 1.379(6) . ?
C20B H20B 0.9300 . ?
C20B C19B 1.376(6) . ?
C18B H18B 0.9300 . ?
C18B C19B 1.391(6) . ?
C19B H19B 0.9300 . ?
C19A H19A 0.9300 . ?
C19A C18A 1.379(6) . ?
C23B H23C 0.9700 . ?
C23B H23D 0.9700 . ?
C23B C24B 1.544(6) . ?
C23A H23A 0.9700 . ?
C23A H23B 0.9700 . ?
C23A C24A 1.527(5) . ?
C18A H18A 0.9300 . ?
C24B H24B 0.9800 . ?
C24A H24A 0.9800 . ?
C26B H26B 0.9300 . ?
C26B C27B 1.368(6) . ?
C12B H12B 0.9300 . ?
C12A H12A 0.9300 . ?
C8B H8BA 0.9700 . ?
C8B H8BB 0.9700 . ?
C8B C1B 1.537(6) . ?
C1B H1B 0.9800 . ?
C8A H8AA 0.9700 . ?
C8A H8AB 0.9700 . ?
C8A C1A 1.542(6) . ?
C30A H30A 0.9300 . ?
C30A C29A 1.391(7) . ?
C1A H1A 0.9800 . ?
C30B H30B 0.9300 . ?
C30B C29B 1.389(7) . ?
C27A H27A 0.9300 . ?
C27A C28A 1.370(8) . ?
C7B H7B 0.9300 . ?
C7B C6B 1.373(7) . ?
C5B H5B 0.9300 . ?
C5B C6B 1.356(8) . ?
C5B C4B 1.354(8) . ?
C3B H3B 0.9300 . ?
C3B C4B 1.393(7) . ?
C7A H7A 0.9300 . ?
C7A C6A 1.366(8) . ?
C6B H6B 0.9300 . ?
C27B H27B 0.9300 . ?
C27B C28B 1.366(8) . ?
C3A H3A 0.9300 . ?
C3A C4A 1.382(7) . ?
C29B H29B 0.9300 . ?
C29B C28B 1.355(8) . ?
C29A H29A 0.9300 . ?
C29A C28A 1.361(8) . ?
C6A H6A 0.9300 . ?
C6A C5A 1.363(9) . ?
C28A H28A 0.9300 . ?
C5A H5A 0.9300 . ?
C5A C4A 1.386(9) . ?
C4B H4B 0.9300 . ?
C28B H28B 0.9300 . ?
C4A H4A 0.9300 . ?

loop_
_geom_torsion_atom_site_label_1
_geom_torsion_atom_site_label_2
_geom_torsion_atom_site_label_3
_geom_torsion_atom_site_label_4
_geom_torsion
_geom_torsion_site_symmetry_1
_geom_torsion_site_symmetry_2
_geom_torsion_site_symmetry_3
_geom_torsion_site_symmetry_4
_geom_torsion_publ_flag
Fe1A N2A C15A C14A -171.1(2) . . . . ?
Fe1A N2A C15A C10A 10.6(5) . . . . ?
Fe1A N2A C16A C17A 170.7(2) . . . . ?
Fe1A N2A C16A C21A -9.4(5) . . . . ?
Fe1A N2 C22A O3A 174.4(2) . . . . ?
Fe1A N2 C22A C21A -3.8(6) . . . . ?
Fe1A N2 C24A C25A 69.9(4) . . . . ?
Fe1A N2 C24A C23A -167.1(3) . . . . ?
Fe1A N1A C9A O1A -174.9(2) . . . . ?
Fe1A N1A C9A C10A 1.7(6) . . . . ?
Fe1A N1A C1A C2A -54.5(5) . . . . ?
Fe1A N1A C1A C8A -176.0(3) . . . . ?
Fe1B N2B C15B C14B -172.2(2) . . . . ?
Fe1B N2B C15B C10B 9.3(5) . . . . ?
Fe1B N2B C16B C17B 172.0(2) . . . . ?
Fe1B N2B C16B C21B -8.7(5) . . . . ?
Fe1B N1 C22B O3B 170.9(2) . . . . ?
Fe1B N1 C22B C21B -8.8(6) . . . . ?
Fe1B N1 C24B C25B 74.6(4) . . . . ?
Fe1B N1 C24B C23B -162.0(3) . . . . ?
Fe1B N1B C9B O1B -176.1(2) . . . . ?
Fe1B N1B C9B C10B 2.0(6) . . . . ?
Fe1B N1B C1B C2B -53.9(5) . . . . ?
Fe1B N1B C1B C8B -174.9(3) . . . . ?
O3B C23B C24B N1 -16.3(4) . . . . ?
O3B C23B C24B C25B 105.0(4) . . . . ?
O3A C23A C24A N2 -14.1(4) . . . . ?
O3A C23A C24A C25A 106.6(4) . . . . ?
O1B C9B C10B C15B 168.9(3) . . . . ?
O1B C9B C10B C11B -6.7(5) . . . . ?
O1B C8B C1B N1B -19.2(5) . . . . ?
O1B C8B C1B C2B -144.2(4) . . . . ?
N2B C15B C14B C17B 0.5(4) . . . . ?
N2B C15B C14B C13B -178.5(3) . . . . ?
N2B C15B C10B C9B 3.5(6) . . . . ?
N2B C15B C10B C11B 179.2(3) . . . . ?
N2B C16B C17B C14B 0.2(4) . . . . ?
N2B C16B C17B C18B -178.5(3) . . . . ?
N2B C16B C21B C22B -2.4(6) . . . . ?
N2B C16B C21B C20B 178.1(3) . . . . ?
O1A C9A C10A C15A 168.4(3) . . . . ?
O1A C9A C10A C11A -9.1(5) . . . . ?
O1A C8A C1A N1A -19.3(5) . . . . ?
O1A C8A C1A C2A -145.2(4) . . . . ?
N2A C15A C14A C17A 0.5(4) . . . . ?
N2A C15A C14A C13A -178.4(3) . . . . ?
N2A C15A C10A C9A 1.8(6) . . . . ?
N2A C15A C10A C11A 179.4(3) . . . . ?
N2A C16A C21A C22A -3.4(6) . . . . ?
N2A C16A C21A C20A 177.9(3) . . . . ?
N1A C9A C10A C15A -8.2(6) . . . . ?
N1A C9A C10A C11A 174.3(4) . . . . ?
N1B C9B C10B C15B -9.2(6) . . . . ?
N1B C9B C10B C11B 175.1(4) . . . . ?
C15B N2B C16B C17B 0.1(4) . . . . ?
C15B N2B C16B C21B 179.5(4) . . . . ?
C15B C14B C17B C16B -0.4(4) . . . . ?
C15B C14B C17B C18B 178.0(4) . . . . ?
C15B C14B C13B C12B -1.4(6) . . . . ?
C15B C10B C11B C12B -0.5(6) . . . . ?
C15A N2A C16A C17A 0.0(4) . . . . ?
C15A N2A C16A C21A 179.9(4) . . . . ?
C15A C14A C13A C12A -1.5(6) . . . . ?
C15A C10A C11A C12A -1.2(6) . . . . ?
C16B N2B C15B C14B -0.4(4) . . . . ?
C16B N2B C15B C10B -178.9(3) . . . . ?
C16B C17B C18B C19B 0.0(6) . . . . ?
C16B C21B C22B O3B -168.2(3) . . . . ?
C16B C21B C22B N1 11.6(6) . . . . ?
C16B C21B C20B C19B 1.1(6) . . . . ?
C17A C14A C13A C12A -179.9(4) . . . . ?
C17A C16A C21A C22A 176.5(3) . . . . ?
C17A C16A C21A C20A -2.2(5) . . . . ?
C14B C15B C10B C9B -175.0(3) . . . . ?
C14B C15B C10B C11B 0.8(5) . . . . ?
C14B C17B C18B C19B -178.2(4) . . . . ?
C14B C13B C12B C11B 1.7(6) . . . . ?
C14A C15A C10A C9A -176.3(3) . . . . ?
C14A C15A C10A C11A 1.2(5) . . . . ?
C14A C17A C16A N2A 0.3(4) . . . . ?
C14A C17A C16A C21A -179.7(3) . . . . ?
C14A C17A C18A C19A -177.6(4) . . . . ?
C14A C13A C12A C11A 1.5(6) . . . . ?
C16A N2A C15A C14A -0.3(4) . . . . ?
C16A N2A C15A C10A -178.6(4) . . . . ?
C16A C17A C14A C15A -0.4(4) . . . . ?
C16A C17A C14A C13A 178.2(4) . . . . ?
C16A C17A C18A C19A 1.0(6) . . . . ?
C16A C21A C22A O3A -168.1(3) . . . . ?
C16A C21A C22A N2 10.1(6) . . . . ?
C16A C21A C20A C19A 0.6(6) . . . . ?
C21A C20A C19A C18A 1.8(7) . . . . ?
C17B C16B C21B C22B 176.9(3) . . . . ?
C17B C16B C21B C20B -2.7(5) . . . . ?
C17B C14B C13B C12B 179.9(4) . . . . ?
C17B C18B C19B C20B -1.6(6) . . . . ?
C25A C26A C27A C28A 1.2(7) . . . . ?
C25A C30A C29A C28A 0.1(8) . . . . ?
C21B C16B C17B C14B -179.2(3) . . . . ?
C21B C16B C17B C18B 2.1(5) . . . . ?
C21B C20B C19B C18B 1.0(6) . . . . ?
C9A O1A C8A C1A 16.7(5) . . . . ?
C9A N1A C1A C2A 137.2(4) . . . . ?
C9A N1A C1A C8A 15.7(5) . . . . ?
C9A C10A C11A C12A 176.4(4) . . . . ?
C22A O3A C23A C24A 12.6(4) . . . . ?
C22A N2 C24A C25A -111.9(4) . . . . ?
C22A N2 C24A C23A 11.1(4) . . . . ?
C22A C21A C20A C19A -178.1(4) . . . . ?
C22B O3B C23B C24B 15.4(4) . . . . ?
C22B N1 C24B C25B -111.4(4) . . . . ?
C22B N1 C24B C23B 12.0(4) . . . . ?
C22B C21B C20B C19B -178.4(4) . . . . ?
C25B C26B C27B C28B 1.1(8) . . . . ?
C25B C30B C29B C28B -0.4(8) . . . . ?
C2B C7B C6B C5B -0.1(8) . . . . ?
C2B C3B C4B C5B 0.4(8) . . . . ?
C9B O1B C8B C1B 16.1(5) . . . . ?
C9B N1B C1B C2B 137.1(4) . . . . ?
C9B N1B C1B C8B 16.1(4) . . . . ?
C9B C10B C11B C12B 175.3(4) . . . . ?
C10B C15B C14B C17B 179.1(3) . . . . ?
C10B C15B C14B C13B 0.2(5) . . . . ?
C10B C11B C12B C13B -0.7(6) . . . . ?
C10A C15A C14A C17A 178.9(3) . . . . ?
C10A C15A C14A C13A 0.1(5) . . . . ?
C10A C11A C12A C13A -0.2(6) . . . . ?
C13B C14B C17B C16B 178.4(4) . . . . ?
C13B C14B C17B C18B -3.2(8) . . . . ?
C2A C7A C6A C5A 1.1(10) . . . . ?
C2A C3A C4A C5A 1.2(10) . . . . ?
C20A C21A C22A O3A 10.5(5) . . . . ?
C20A C21A C22A N2 -171.2(4) . . . . ?
C20A C19A C18A C17A -2.6(6) . . . . ?
C26A C25A C24A N2 70.3(5) . . . . ?
C26A C25A C24A C23A -45.4(5) . . . . ?
C26A C25A C30A C29A -0.2(7) . . . . ?
C26A C27A C28A C29A -1.4(8) . . . . ?
C20B C21B C22B O3B 11.4(5) . . . . ?
C20B C21B C22B N1 -168.9(4) . . . . ?
C23B O3B C22B N1 -8.6(4) . . . . ?
C23B O3B C22B C21B 171.1(3) . . . . ?
C23A O3A C22A N2 -6.1(4) . . . . ?
C23A O3A C22A C21A 172.3(3) . . . . ?
C18A C17A C14A C15A 178.3(4) . . . . ?
C18A C17A C14A C13A -3.1(8) . . . . ?
C18A C17A C16A N2A -178.7(3) . . . . ?
C18A C17A C16A C21A 1.4(5) . . . . ?
C24B N1 C22B O3B -2.7(4) . . . . ?
C24B N1 C22B C21B 177.5(3) . . . . ?
C24B C25B C26B C27B 177.1(4) . . . . ?
C24B C25B C30B C29B -177.5(4) . . . . ?
C24A N2 C22A O3A -3.7(4) . . . . ?
C24A N2 C22A C21A 178.1(4) . . . . ?
C24A C25A C26A C27A -178.3(4) . . . . ?
C24A C25A C30A C29A 177.7(4) . . . . ?
C26B C25B C24B N1 73.0(5) . . . . ?
C26B C25B C24B C23B -42.8(5) . . . . ?
C26B C25B C30B C29B 0.4(7) . . . . ?
C26B C27B C28B C29B -1.1(9) . . . . ?
C8B O1B C9B N1B -5.9(5) . . . . ?
C8B O1B C9B C10B 175.8(4) . . . . ?
C1B N1B C9B O1B -7.4(5) . . . . ?
C1B N1B C9B C10B 170.7(4) . . . . ?
C1B C2B C7B C6B 176.1(4) . . . . ?
C1B C2B C3B C4B -176.2(4) . . . . ?
C8A O1A C9A N1A -6.9(5) . . . . ?
C8A O1A C9A C10A 176.1(4) . . . . ?
C30A C25A C26A C27A -0.4(6) . . . . ?
C30A C25A C24A N2 -107.5(4) . . . . ?
C30A C25A C24A C23A 136.7(4) . . . . ?
C30A C29A C28A C27A 0.7(9) . . . . ?
C1A N1A C9A O1A -6.6(5) . . . . ?
C1A N1A C9A C10A 169.9(4) . . . . ?
C1A C2A C7A C6A 174.8(5) . . . . ?
C1A C2A C3A C4A -175.6(5) . . . . ?
C30B C25B C24B N1 -109.1(4) . . . . ?
C30B C25B C24B C23B 135.0(4) . . . . ?
C30B C25B C26B C27B -0.8(7) . . . . ?
C30B C29B C28B C27B 0.7(9) . . . . ?
C7B C2B C1B N1B 139.2(4) . . . . ?
C7B C2B C1B C8B -105.9(5) . . . . ?
C7B C2B C3B C4B 0.0(7) . . . . ?
C3B C2B C1B N1B -44.6(6) . . . . ?
C3B C2B C1B C8B 70.3(5) . . . . ?
C3B C2B C7B C6B -0.2(7) . . . . ?
C7A C2A C1A N1A 148.7(4) . . . . ?
C7A C2A C1A C8A -96.0(5) . . . . ?
C7A C2A C3A C4A -1.5(8) . . . . ?
C7A C6A C5A C4A -1.4(11) . . . . ?
C6B C5B C4B C3B -0.8(9) . . . . ?
C3A C2A C1A N1A -37.2(6) . . . . ?
C3A C2A C1A C8A 78.1(6) . . . . ?
C3A C2A C7A C6A 0.4(8) . . . . ?
C6A C5A C4A C3A 0.3(10) . . . . ?
C4B C5B C6B C7B 0.6(9) . . . . ?

loop_
_exptl_oxdiff_crystal_face_indexfrac_h
_exptl_oxdiff_crystal_face_indexfrac_k
_exptl_oxdiff_crystal_face_indexfrac_l
_exptl_oxdiff_crystal_face_x
_exptl_oxdiff_crystal_face_y
_exptl_oxdiff_crystal_face_z
-1.9961 1.0002 0.0075 -0.0074 0.1295 -0.0389
1.9961 -1.0002 -0.0075 0.0074 -0.1295 0.0389
0.9982 -0.0006 -0.0034 -0.0022 -0.0630 -0.0058
-0.9982 0.0006 0.0034 0.0022 0.0630 0.0058
-1.9966 -0.9979 0.0060 0.0161 0.1224 0.0620
1.9950 -1.9985 -1.0083 -0.0244 -0.1399 0.0899
-1.9950 1.9985 1.0083 0.0244 0.1399 -0.0899
-1.9952 0.9994 1.0076 0.0361 0.1363 -0.0395
1.9952 -0.9994 -1.0076 -0.0361 -0.1363 0.0395
-0.9984 -0.9985 0.0026 0.0139 0.0594 0.0562
0.9984 0.9985 -0.0026 -0.0139 -0.0594 -0.0562
-0.9968 1.9979 1.0049 0.0222 0.0769 -0.0957
0.9968 -1.9979 -1.0049 -0.0222 -0.0769 0.0957
0.9986 1.9976 -0.0019 -0.0257 -0.0558 -0.1067
-1.9957 -0.9987 1.0060 0.0596 0.1291 0.0614
1.9957 0.9987 -1.0060 -0.0596 -0.1291 -0.0614
0.9970 -0.9989 -1.0042 -0.0339 -0.0733 0.0453
-0.9970 0.9989 1.0042 0.0339 0.0733 -0.0453
-1.9959 -1.9978 1.0053 0.0713 0.1256 0.1119
-1.9948 -0.9995 2.0060 0.1031 0.1359 0.0608
0.9959 -1.9971 -2.0049 -0.0657 -0.0837 0.0964
-0.9959 1.9971 2.0049 0.0657 0.0837 -0.0964
-0.9961 0.9981 2.0042 0.0774 0.0801 -0.0459
0.9961 -0.9981 -2.0042 -0.0774 -0.0801 0.0459
-0.9964 -0.0010 2.0034 0.0892 0.0765 0.0045
0.9964 0.0010 -2.0034 -0.0892 -0.0765 -0.0045
-0.0014 -1.9974 -1.0015 -0.0200 -0.0139 0.1015
-0.9977 -1.9983 1.0019 0.0692 0.0626 0.1061
0.9977 1.9983 -1.0019 -0.0692 -0.0626 -0.1061
-0.9966 -1.0001 2.0026 0.1009 0.0729 0.0550
0.9966 1.0001 -2.0026 -0.1009 -0.0729 -0.0550
-0.0011 -0.9983 -1.0008 -0.0318 -0.0103 0.0511
0.0011 0.9983 1.0008 0.0318 0.0103 -0.0511
-0.0009 0.0008 -1.0000 -0.0435 -0.0068 0.0006
0.0009 -0.0008 1.0000 0.0435 0.0068 -0.0006
0.0007 -0.9999 0.9992 0.0552 0.0032 0.0498
-0.0007 0.9999 -0.9992 -0.0552 -0.0032 -0.0498
0.9995 -2.0003 1.9951 0.1083 -0.0566 0.0939
-0.9995 2.0003 -1.9951 -0.1083 0.0566 -0.0939
1.0000 -0.0021 1.9966 0.0848 -0.0495 -0.0070
-1.0000 0.0021 -1.9966 -0.0848 0.0495 0.0070
-1.0002 -0.9969 -1.9974 -0.0731 0.0459 0.0575
1.0002 0.9969 1.9974 0.0731 -0.0459 -0.0575
-0.9998 1.0012 -1.9958 -0.0966 0.0530 -0.0434
0.9993 0.9977 0.9974 0.0296 -0.0526 -0.0569
-0.9996 -1.9968 -0.9981 -0.0178 0.0491 0.1073
